data_1517869
loop_
_publ_author_name
'Westerhausen, Matthias'
'Schwarz, Wolfgang'

_publ_section_title
;
 Tris(trimethylsilyl)silylamine and the lithiated and silylated
 derivatives - X-ray structure of the dimeric lithium
 trimethylsilyl-[tris(trimethylsilyl)silyl]amide
;
_journal_name_full 'Zeitschrift fuer Anorganische und Allgemeine Chemie'
_journal_page_first 1053
_journal_page_last 1063
_journal_volume 619
_journal_year 1993
_chemical_formula_sum 'C12 H36 Li N Si5'
_chemical_formula_weight 340.788
_space_group_IT_number 14
_symmetry_cell_setting monoclinic
_symmetry_Int_Tables_number 14
_symmetry_space_group_name_Hall '-P 2yn'
_symmetry_space_group_name_H-M 'P 1 21/n 1'
_cell_angle_alpha 90
_cell_angle_beta 96.95(1)
_cell_angle_gamma 90
_cell_formula_units_Z 8
_cell_length_a 13.867(2)
_cell_length_b 20.402(3)
_cell_length_c 16.096(2)
_cell_volume 4520.3(11)
_diffrn_ambient_temperature 173
_diffrn_radiation_probe x-ray
_diffrn_radiation_type MoK\a
_diffrn_radiation_wavelength 0.71069
_exptl_absorpt_coefficient_mu 0.300
_exptl_crystal_density_diffrn 1.004
_exptl_crystal_F_000 1504
_refine_ls_number_parameters 631
_refine_ls_number_reflns 5597
_refine_ls_R_factor_gt 0.0496
_refine_ls_wR_factor_gt 0.0513
_cod_data_source_file C12H36LiNSi5.cif
_cod_data_source_block C12H36LINSi5
_cod_original_sg_symbol_H-M 'P 21/n'
_cod_database_code 1517869

loop_
_symmetry_equiv_pos_site_id
_symmetry_equiv_pos_as_xyz
1 x,y,z
2 1/2-x,1/2+y,1/2-z
3 -x,-y,-z
4 1/2+x,1/2-y,1/2+z

loop_
_atom_site_aniso_label
_atom_site_aniso_U_11
_atom_site_aniso_U_22
_atom_site_aniso_U_33
_atom_site_aniso_U_23
_atom_site_aniso_U_13
_atom_site_aniso_U_12
Si1 0.0240(10) 0.0320(10) 0.0370(10) -0.0030(10) 0.0040(10) -0.0020(10)
Si10 0.0320(10) 0.0380(10) 0.0280(10) 0.0010(10) 0.0090(10) -0.0050(10)
Si11 0.0450(10) 0.0370(10) 0.0530(10) -0.0150(10) 0.0120(10) -0.0010(10)
Si12 0.0250(10) 0.0630(10) 0.0660(10) 0.0050(10) -0.0020(10) -0.0160(10)
Si13 0.0430(10) 0.0320(10) 0.0300(10) 0.0020(10) -0.0020(10) -0.0050(10)
N1 0.028(2) 0.031(2) 0.031(2) -0.0010(10) 0.0060(10) -0.0030(10)
C101 0.056(3) 0.058(3) 0.041(3) -0.012(3) 0.016(2) -0.002(2)
C102 0.042(3) 0.051(3) 0.045(3) 0.009(2) 0.012(2) -0.011(2)
C103 0.038(2) 0.064(3) 0.036(2) 0.001(2) 0.006(2) -0.010(2)
C111 0.069(4) 0.046(3) 0.121(6) -0.003(3) 0.013(4) 0.024(4)
C112 0.104(6) 0.055(4) 0.077(4) -0.039(4) 0.016(4) -0.020(3)
C113 0.079(4) 0.064(4) 0.062(3) -0.038(3) 0.022(3) -0.003(3)
C121 0.034(3) 0.122(7) 0.099(5) -0.006(4) -0.004(3) -0.043(5)
C122 0.036(3) 0.112(6) 0.085(5) 0.003(3) 0.008(3) -0.038(4)
C123 0.055(4) 0.082(5) 0.107(6) 0.031(4) -0.014(4) 0.002(4)
C131 0.055(3) 0.061(3) 0.043(3) 0.004(3) -0.011(2) -0.012(2)
C132 0.072(3) 0.038(3) 0.036(2) -0.004(2) 0.006(2) -0.001(2)
C133 0.049(3) 0.040(3) 0.045(3) 0.001(2) 0.004(2) -0.008(2)
Si2 0.0240(10) 0.0210(10) 0.0280(10) 0.0000(10) 0.0040(10) 0.0000(10)
Si20 0.0280(10) 0.0220(10) 0.0380(10) 0.0020(10) 0.0100(10) -0.0020(10)
Si21 0.0330(10) 0.0270(10) 0.0370(10) -0.0050(10) -0.0030(10) 0.0010(10)
Si22 0.0370(10) 0.0300(10) 0.0320(10) -0.0030(10) 0.0100(10) 0.0020(10)
Si23 0.0340(10) 0.0240(10) 0.0330(10) 0.0060(10) 0.0040(10) -0.0020(10)
N2 0.0240(10) 0.0190(10) 0.031(2) -0.0010(10) 0.0060(10) -0.0010(10)
C201 0.033(2) 0.037(3) 0.067(3) 0.006(2) 0.007(2) 0.002(2)
C202 0.064(3) 0.039(3) 0.046(3) -0.001(2) 0.022(2) -0.010(2)
C203 0.040(3) 0.022(2) 0.046(3) 0.001(2) 0.007(2) 0.001(2)
C211 0.032(3) 0.073(4) 0.091(5) -0.007(3) -0.004(3) -0.020(4)
C212 0.065(3) 0.034(2) 0.063(3) -0.009(2) -0.008(3) -0.008(2)
C213 0.072(4) 0.057(3) 0.043(3) -0.018(3) -0.011(3) 0.012(2)
C221 0.068(3) 0.040(3) 0.056(3) -0.011(3) 0.021(3) 0.007(2)
C222 0.048(3) 0.051(3) 0.067(3) 0.004(2) 0.029(3) 0.004(3)
C223 0.055(3) 0.047(3) 0.036(2) -0.007(2) 0.004(2) 0.002(2)
C231 0.046(3) 0.052(3) 0.039(3) 0.004(2) 0.006(2) -0.015(2)
C232 0.061(3) 0.028(2) 0.080(4) 0.011(2) 0.015(3) 0.011(2)
C233 0.037(2) 0.034(2) 0.042(2) 0.012(2) -0.003(2) -0.002(2)
Li1 0.037(3) 0.033(3) 0.037(3) 0.001(3) 0.009(3) 0.007(3)
Li2 0.040(4) 0.037(4) 0.042(4) 0.0010(10) 0.004(3) 0.003(3)

loop_
_atom_site_label
_atom_site_type_symbol
_atom_site_thermal_displace_type
_atom_site_fract_x
_atom_site_fract_y
_atom_site_fract_z
_atom_site_occupancy
_atom_site_U_iso_or_equiv
Si1 Si Uani 0.65600(10) 0.22310(10) 0.26420(10) 1.000 0.0310(6)
Si10 Si Uani 0.58250(10) 0.14670(10) 0.10960(10) 1.000 0.0322(6)
Si11 Si Uani 0.67530(10) 0.33320(10) 0.21990(10) 1.000 0.0445(6)
Si12 Si Uani 0.81670(10) 0.17990(10) 0.28090(10) 1.000 0.0520(6)
Si13 Si Uani 0.61430(10) 0.23570(10) 0.40360(10) 1.000 0.0355(6)
N1 N Uani 0.5687(2) 0.17460(10) 0.2077(2) 1.000 0.0298(12)
C101 C Uani 0.6316(4) 0.2063(3) 0.0374(3) 1.000 0.0508(17)
C102 C Uani 0.6532(4) 0.0686(2) 0.1048(3) 1.000 0.0455(17)
C103 C Uani 0.4560(3) 0.1282(3) 0.0561(3) 1.000 0.0459(14)
C111 C Uani 0.5579(5) 0.3702(3) 0.1777(6) 1.000 0.079(3)
C112 C Uani 0.7291(7) 0.3848(4) 0.3110(5) 1.000 0.078(3)
C113 C Uani 0.7613(5) 0.3453(3) 0.1392(4) 1.000 0.067(2)
C121 C Uani 0.9057(4) 0.2353(5) 0.3447(6) 1.000 0.086(3)
C122 C Uani 0.8699(5) 0.1723(4) 0.1792(5) 1.000 0.078(3)
C123 C Uani 0.8198(5) 0.0980(4) 0.3328(5) 1.000 0.083(3)
C131 C Uani 0.7223(4) 0.2483(3) 0.4850(3) 1.000 0.0544(17)
C132 C Uani 0.5559(4) 0.1592(2) 0.4385(3) 1.000 0.0487(16)
C133 C Uani 0.5292(4) 0.3053(2) 0.4170(3) 1.000 0.0448(17)
Si2 Si Uani 0.30800(10) 0.04340(10) 0.25700(10) 1.000 0.0243(6)
Si20 Si Uani 0.28650(10) 0.18900(10) 0.27580(10) 1.000 0.0288(6)
Si21 Si Uani 0.18780(10) 0.01040(10) 0.14600(10) 1.000 0.0329(6)
Si22 Si Uani 0.24440(10) 0.01510(10) 0.38330(10) 1.000 0.0325(6)
Si23 Si Uani 0.43770(10) -0.03220(10) 0.24960(10) 1.000 0.0303(6)
N2 N Uani 0.3552(2) 0.12240(10) 0.2560(2) 1.000 0.0245(8)
C201 C Uani 0.1559(3) 0.1855(2) 0.2315(3) 1.000 0.0456(16)
C202 C Uani 0.2905(4) 0.2128(3) 0.3884(3) 1.000 0.0484(17)
C203 C Uani 0.3366(3) 0.2620(2) 0.2223(3) 1.000 0.0359(16)
C211 C Uani 0.0584(4) 0.0211(3) 0.1682(5) 1.000 0.066(2)
C212 C Uani 0.1986(5) -0.0798(2) 0.1271(4) 1.000 0.0553(16)
C213 C Uani 0.2013(5) 0.0533(3) 0.0454(3) 1.000 0.0588(19)
C221 C Uani 0.2040(5) -0.0727(3) 0.3828(4) 1.000 0.0536(17)
C222 C Uani 0.1346(4) 0.0625(3) 0.4056(4) 1.000 0.0535(17)
C223 C Uani 0.3416(4) 0.0254(3) 0.4738(3) 1.000 0.0461(16)
C231 C Uani 0.4616(4) -0.0549(3) 0.1409(3) 1.000 0.0456(17)
C232 C Uani 0.4254(4) -0.1125(2) 0.3044(4) 1.000 0.0558(18)
C233 C Uani 0.5535(3) 0.0047(2) 0.3019(3) 1.000 0.0383(12)
Li1 Li Uani 0.4241(5) 0.1765(3) 0.1773(4) 1.000 0.0353(17)
Li2 Li Uani 0.5005(5) 0.1200(3) 0.2891(4) 1.000 0.040(2)

loop_
_atom_type_symbol
_atom_type_description
_atom_type_scat_dispersion_real
_atom_type_scat_dispersion_imag
_atom_type_scat_source
C C 0.0033 0.0016 ' International Tables Vol C Tables 4.2.6.8 and 6.1.1.4'
Li Li -0.0003 0.0001 ' International Tables Vol C Tables 4.2.6.8 and 6.1.1.4'
N N 0.0061 0.0033 ' International Tables Vol C Tables 4.2.6.8 and 6.1.1.4'
Si Si 0.0817 0.0704 ' International Tables Vol C Tables 4.2.6.8 and 6.1.1.4'

loop_
_geom_angle_atom_site_label_1
_geom_angle_atom_site_label_2
_geom_angle_atom_site_label_3
_geom_angle
_geom_angle_publ_flag
Si11 Si1 Si12 104.20(8) yes
Si11 Si1 Si13 103.16(10) yes
Si11 Si1 N1 118.55(12) yes
Si12 Si1 Si13 105.21(8) yes
Si12 Si1 N1 115.63(13) yes
Si13 Si1 N1 108.66(13) yes
N1 Si10 C101 116.6(2) yes
N1 Si10 C102 115.96(19) yes
N1 Si10 C103 106.54(19) yes
C101 Si10 C102 107.2(2) yes
C101 Si10 C103 103.5(2) yes
C102 Si10 C103 105.8(3) yes
Si1 Si11 C111 111.7(2) yes
Si1 Si11 C112 110.0(3) yes
Si1 Si11 C113 115.7(2) yes
C111 Si11 C112 107.8(4) yes
C111 Si11 C113 107.2(3) yes
C112 Si11 C113 103.9(4) yes
Si1 Si12 C121 112.5(3) yes
Si1 Si12 C122 113.1(2) yes
Si1 Si12 C123 110.6(2) yes
C121 Si12 C122 102.9(3) yes
C121 Si12 C123 108.4(4) yes
C122 Si12 C123 109.0(4) yes
Si1 Si13 C131 113.82(17) yes
Si1 Si13 C132 110.66(17) yes
Si1 Si13 C133 114.53(17) yes
C131 Si13 C132 103.9(2) yes
C131 Si13 C133 106.0(3) yes
C132 Si13 C133 107.2(2) yes
Si21 Si2 N2 118.91(14) yes
Si21 Si2 Si22 105.85(8) yes
Si21 Si2 Si23 104.05(9) yes
Si23 Si2 N2 108.18(12) yes
Si22 Si2 Si23 104.20(9) yes
Si22 Si2 N2 114.25(14) yes
N2 Si20 C201 115.78(19) yes
C201 Si20 C202 107.1(2) yes
N2 Si20 C202 115.8(2) yes
N2 Si20 C203 107.25(17) yes
C201 Si20 C203 104.4(2) yes
C202 Si20 C203 105.5(2) yes
Si2 Si21 C213 112.5(2) yes
Si2 Si21 C211 114.8(2) yes
Si2 Si21 C212 109.6(2) yes
C212 Si21 C213 107.5(3) yes
C211 Si21 C212 104.0(3) yes
C211 Si21 C213 107.9(3) yes
C221 Si22 C222 104.1(3) yes
Si2 Si22 C221 111.6(2) yes
Si2 Si22 C222 115.6(2) yes
Si2 Si22 C223 109.30(18) yes
C221 Si22 C223 107.3(3) yes
C222 Si22 C223 108.5(3) yes
C232 Si23 C233 105.1(2) yes
Si2 Si23 C231 115.19(19) yes
Si2 Si23 C232 115.41(19) yes
Si2 Si23 C233 109.13(16) yes
C231 Si23 C232 105.0(3) yes
C231 Si23 C233 106.2(2) yes
Si1 N1 Si10 121.67(18) yes
Si2 N2 Si20 121.01(18) yes

loop_
_geom_bond_atom_site_label_1
_geom_bond_atom_site_label_2
_geom_bond_distance
_geom_bond_publ_flag
Si1 Si11 2.382(3) yes
Si1 Si12 2.381(2) yes
Si1 Si13 2.398(2) yes
Si1 N1 1.734(3) yes
Si10 N1 1.711(3) yes
Si10 C101 1.867(6) yes
Si10 C102 1.877(5) yes
Si10 C103 1.896(5) yes
Si11 C111 1.848(7) yes
Si11 C112 1.884(8) yes
Si11 C113 1.883(7) yes
Si12 C121 1.884(9) yes
Si12 C122 1.882(8) yes
Si12 C123 1.866(8) yes
Si13 C131 1.884(5) yes
Si13 C132 1.876(5) yes
Si13 C133 1.875(5) yes
Si2 Si21 2.388(2) yes
Si2 Si22 2.383(2) yes
Si2 Si23 2.383(2) yes
Si2 N2 1.740(3) yes
Si20 N2 1.711(3) yes
Si20 C201 1.866(5) yes
Si20 C202 1.871(5) yes
Si20 C203 1.894(5) yes
Si21 C211 1.884(6) yes
Si21 C212 1.874(5) yes
Si21 C213 1.870(5) yes
Si22 C221 1.877(7) yes
Si22 C222 1.875(6) yes
Si22 C223 1.873(5) yes
Si23 C231 1.878(5) yes
Si23 C232 1.878(5) yes
Si23 C233 1.878(5) yes

loop_
_geom_torsion_atom_site_label_1
_geom_torsion_atom_site_label_2
_geom_torsion_atom_site_label_3
_geom_torsion_atom_site_label_4
_geom_torsion
_geom_torsion_publ_flag
Si12 Si1 Si11 C111 165.7(3) no
Si12 Si1 Si11 C112 -74.6(3) no
Si12 Si1 Si11 C113 42.7(2) no
Si13 Si1 Si11 C111 -84.6(3) no
Si13 Si1 Si11 C112 35.1(3) no
Si13 Si1 Si11 C113 152.4(2) no
N1 Si1 Si11 C111 35.5(3) no
N1 Si1 Si11 C112 155.2(3) no
N1 Si1 Si11 C113 -87.5(3) no
Si11 Si1 Si12 C121 49.1(3) no
Si11 Si1 Si12 C122 -67.0(3) no
Si11 Si1 Si12 C123 170.5(3) no
Si13 Si1 Si12 C121 -59.1(3) no
Si13 Si1 Si12 C122 -175.1(3) no
Si13 Si1 Si12 C123 62.3(3) no
N1 Si1 Si12 C121 -179.0(3) no
N1 Si1 Si12 C122 65.0(3) no
N1 Si1 Si12 C123 -57.6(3) no
Si11 Si1 Si13 C131 -82.2(2) no
Si11 Si1 Si13 C132 161.20(19) no
Si11 Si1 Si13 C133 40.0(2) no
Si12 Si1 Si13 C131 26.8(2) no
Si12 Si1 Si13 C132 -89.9(2) no
Si12 Si1 Si13 C133 148.89(19) no
N1 Si1 Si13 C131 151.2(2) no
N1 Si1 Si13 C132 34.5(2) no
N1 Si1 Si13 C133 -86.7(2) no
Si11 Si1 N1 Si10 71.1(2) no
Si12 Si1 N1 Si10 -53.8(2) no
Si13 Si1 N1 Si10 -171.73(15) no
C101 Si10 N1 Si1 -42.1(3) no
C102 Si10 N1 Si1 85.6(3) no
C103 Si10 N1 Si1 -157.1(2) no
Si22 Si2 Si21 C211 35.9(3) no
Si22 Si2 Si21 C212 -80.7(2) no
Si22 Si2 Si21 C213 159.8(2) no
Si23 Si2 Si21 C211 145.4(2) no
Si23 Si2 Si21 C212 28.8(2) no
Si23 Si2 Si21 C213 -90.8(2) no
N2 Si2 Si21 C211 -94.3(3) no
N2 Si2 Si21 C212 149.2(3) no
N2 Si2 Si21 C213 29.6(3) no
Si21 Si2 Si22 C221 51.7(3) no
Si21 Si2 Si22 C222 -67.0(2) no
Si21 Si2 Si22 C223 170.2(2) no
Si23 Si2 Si22 C221 -57.7(2) no
Si23 Si2 Si22 C222 -176.4(2) no
Si23 Si2 Si22 C223 60.8(2) no
N2 Si2 Si22 C221 -175.5(3) no
N2 Si2 Si22 C222 65.7(3) no
N2 Si2 Si22 C223 -57.0(3) no
Si21 Si2 Si23 C231 38.8(2) no
Si21 Si2 Si23 C232 -83.9(2) no
Si21 Si2 Si23 C233 158.10(17) no
Si22 Si2 Si23 C231 149.5(2) no
Si22 Si2 Si23 C232 26.8(2) no
Si22 Si2 Si23 C233 -91.19(18) no
N2 Si2 Si23 C231 -88.5(3) no
N2 Si2 Si23 C232 148.8(2) no
N2 Si2 Si23 C233 30.8(2) no
Si21 Si2 N2 Si20 71.4(2) no
Si22 Si2 N2 Si20 -54.9(2) no
Si23 Si2 N2 Si20 -170.39(17) no
C201 Si20 N2 Si2 -38.4(3) no
C202 Si20 N2 Si2 88.1(3) no
C203 Si20 N2 Si2 -154.5(2) no
